data_4344911
loop_
_publ_author_name
'Glowacki, Britta'
'Lutter, Michael'
'Schollmeyer, Dieter'
'Hiller, Wolf'
'Jurkschat, Klaus'

_publ_section_title
;
 Novel Stannatrane N(CH2CMe2O)2(CMe2CH2O)SnO-t-Bu and Related Oligonuclear
 Tin(IV) Oxoclusters. Two Isomers in One Crystal.
;
_journal_name_full 'Inorganic chemistry'
_journal_paper_doi 10.1021/acs.inorgchem.6b01429
_journal_year 2016
_chemical_formula_moiety '2 (C40 H81 N3 O11 Sn3), 0.5 (C7 H8), 0.5 (C7 H8)'
_chemical_formula_sum 'C83.5 H166 N6 O22 Sn6'
_chemical_formula_weight 2318.35
_chemical_melting_point 458
_chemical_name_systematic
;
(m3-oxido)(tert-Butanolato)-tris(2,8,9-trioxa-5-aza-3,3,7,7,11,11-
tetramethyl-1-stanna-tricyclo[3.3.3.01,5]-undecane) 
(m3-oxido)(m3-tert-Butanolato)-tris(2,8,9-trioxa-5-aza-3,3,7,7,11,11-
tetramethyl-1-stanna-tricyclo[3.3.3.01,5]-undecane)
;
_space_group_crystal_system triclinic
_space_group_IT_number 2
_space_group_name_Hall '-P 1'
_space_group_name_H-M_alt 'P -1'
_symmetry_space_group_name_Hall '-P 1'
_symmetry_space_group_name_H-M 'P -1'
_atom_sites_solution_hydrogens geom
_audit_creation_method SHELXL-2014/7
_cell_angle_alpha 115.0897(19)
_cell_angle_beta 90.2795(16)
_cell_angle_gamma 103.5550(16)
_cell_formula_units_Z 2
_cell_length_a 13.2531(2)
_cell_length_b 20.4541(4)
_cell_length_c 21.7910(4)
_cell_measurement_reflns_used 39914
_cell_measurement_temperature 173(2)
_cell_measurement_theta_max 30.7750
_cell_measurement_theta_min 2.4760
_cell_volume 5164.13(19)
_computing_cell_refinement 'CrysAlisPro, Oxford Diffraction Ltd., Version 1.171.33.55''
_computing_data_collection 'CrysAlisPro, Oxford Diffraction Ltd., Version 1.171.33.55''
_computing_data_reduction 'CrysAlisPro, Oxford Diffraction Ltd., Version 1.171.33.55''
_computing_molecular_graphics 'ORTEP-III (1.0.3) (Farrugia, 2012)'
_computing_publication_material 'enCIFer Version 1.5.2'
_computing_structure_refinement 'SHELXL-2014/7 (Sheldrick, 2014)'
_computing_structure_solution 'SHELXT 2014/4 (Sheldrick, 2014)'
_diffrn_ambient_temperature 173(2)
_diffrn_detector 'CCD plate'
_diffrn_detector_area_resol_mean 16.0560
_diffrn_detector_type Sapphire3
_diffrn_measured_fraction_theta_full 0.999
_diffrn_measured_fraction_theta_max 0.999
_diffrn_measurement_device 'four-circle diffractometer'
_diffrn_measurement_device_type 'Xcalibur, Sapphire3'
_diffrn_measurement_method '\w und \y scan'
_diffrn_radiation_monochromator graphite
_diffrn_radiation_probe x-ray
_diffrn_radiation_type MoK\a
_diffrn_radiation_wavelength 0.71073
_diffrn_reflns_av_R_equivalents 0.0355
_diffrn_reflns_av_unetI/netI 0.0307
_diffrn_reflns_Laue_measured_fraction_full 0.999
_diffrn_reflns_Laue_measured_fraction_max 0.999
_diffrn_reflns_limit_h_max 16
_diffrn_reflns_limit_h_min -16
_diffrn_reflns_limit_k_max 24
_diffrn_reflns_limit_k_min -24
_diffrn_reflns_limit_l_max 26
_diffrn_reflns_limit_l_min -26
_diffrn_reflns_number 72051
_diffrn_reflns_point_group_measured_fraction_full 0.999
_diffrn_reflns_point_group_measured_fraction_max 0.999
_diffrn_reflns_theta_full 25.242
_diffrn_reflns_theta_max 25.500
_diffrn_reflns_theta_min 2.147
_exptl_absorpt_coefficient_mu 1.493
_exptl_absorpt_correction_T_max 1.00000
_exptl_absorpt_correction_T_min 0.87210
_exptl_absorpt_correction_type multi-scan
_exptl_absorpt_process_details
;
CrysAlisPro, Agilent Technologies,
Version 1.171.37.34 (release 22-05-2014 CrysAlis171 .NET)
(compiled May 22 2014,16:03:01)
Empirical absorption correction using spherical harmonics,
 implemented in SCALE3 ABSPACK scaling algorithm.
;
_exptl_crystal_colour colourless
_exptl_crystal_density_diffrn 1.491
_exptl_crystal_description block
_exptl_crystal_F_000 2370
_exptl_crystal_size_max 0.230
_exptl_crystal_size_mid 0.210
_exptl_crystal_size_min 0.200
_refine_diff_density_max 1.879
_refine_diff_density_min -1.375
_refine_diff_density_rms 0.147
_refine_ls_extinction_method none
_refine_ls_goodness_of_fit_ref 1.386
_refine_ls_hydrogen_treatment constr
_refine_ls_matrix_type full
_refine_ls_number_parameters 1069
_refine_ls_number_reflns 19207
_refine_ls_number_restraints 0
_refine_ls_restrained_S_all 1.386
_refine_ls_R_factor_all 0.0434
_refine_ls_R_factor_gt 0.0369
_refine_ls_shift/su_max 0.002
_refine_ls_shift/su_mean 0.000
_refine_ls_structure_factor_coef Fsqd
_refine_ls_weighting_details 'w=1/[\s^2^(Fo^2^)+(0.0512P)^2^] where P=(Fo^2^+2Fc^2^)/3'
_refine_ls_weighting_scheme calc
_refine_ls_wR_factor_gt 0.1083
_refine_ls_wR_factor_ref 0.1107
_reflns_Friedel_coverage 0.000
_reflns_number_gt 16893
_reflns_number_total 19207
_reflns_threshold_expression 'I > 2\s(I)'
_cod_data_source_file ic6b01429_si_001.cif
_cod_data_source_block comp3
_cod_original_cell_volume 5164.14(19)
_cod_original_formula_sum 'C83.50 H166 N6 O22 Sn6'
_cod_database_code 4344911
_shelx_shelxl_version_number 2014/7
_platon_squeeze_void_probe_radius 1.20
_shelx_space_group_comment
;
The symmetry employed for this shelxl refinement is uniquely defined
by the following loop, which should always be used as a source of
symmetry information in preference to the above space-group names.
They are only intended as comments.
;
_shelx_estimated_absorpt_t_min 0.725
_shelx_estimated_absorpt_t_max 0.754

loop_
_space_group_symop_operation_xyz
'x, y, z'
'-x, -y, -z'

loop_
_atom_site_label
_atom_site_type_symbol
_atom_site_fract_x
_atom_site_fract_y
_atom_site_fract_z
_atom_site_U_iso_or_equiv
_atom_site_adp_type
_atom_site_occupancy
_atom_site_site_symmetry_order
_atom_site_calc_flag
_atom_site_refinement_flags_posn
_atom_site_refinement_flags_adp
Sn1 Sn 0.31232(2) 0.24163(2) 0.76924(2) 0.01750(7) Uani 1 1 d . .
Sn2 Sn 0.53370(2) 0.20571(2) 0.76492(2) 0.01900(8) Uani 1 1 d . .
Sn3 Sn 0.43429(2) 0.21941(2) 0.63804(2) 0.01850(8) Uani 1 1 d . .
O1 O 0.4619(2) 0.27601(14) 0.74363(13) 0.0186(6) Uani 1 1 d . .
O2 O 0.3771(2) 0.14152(14) 0.69718(13) 0.0185(6) Uani 1 1 d . .
C3 C 0.3264(3) 0.0618(2) 0.6676(2) 0.0213(9) Uani 1 1 d . .
C4 C 0.2233(3) 0.0474(2) 0.6276(2) 0.0256(9) Uani 1 1 d . .
H4A H 0.2360 0.0649 0.5921 0.038 Uiso 1 1 calc R U
H4B H 0.1781 0.0744 0.6585 0.038 Uiso 1 1 calc R U
H4C H 0.1890 -0.0063 0.6064 0.038 Uiso 1 1 calc R U
C5 C 0.3975(3) 0.0194(2) 0.6201(2) 0.0279(10) Uani 1 1 d . .
H5A H 0.4098 0.0357 0.5838 0.042 Uiso 1 1 calc R U
H5B H 0.3639 -0.0344 0.5998 0.042 Uiso 1 1 calc R U
H5C H 0.4644 0.0297 0.6463 0.042 Uiso 1 1 calc R U
C6 C 0.3074(3) 0.0374(2) 0.7248(2) 0.0258(9) Uani 1 1 d . .
H6A H 0.2613 0.0645 0.7547 0.039 Uiso 1 1 calc R U
H6B H 0.3743 0.0486 0.7514 0.039 Uiso 1 1 calc R U
H6C H 0.2745 -0.0165 0.7050 0.039 Uiso 1 1 calc R U
O11 O 0.3265(2) 0.33343(16) 0.85767(14) 0.0279(7) Uani 1 1 d . .
C12 C 0.2861(4) 0.3935(2) 0.8649(2) 0.0310(10) Uani 1 1 d . .
C13 C 0.1757(4) 0.3625(2) 0.8217(2) 0.0285(10) Uani 1 1 d . .
H13A H 0.1217 0.3537 0.8506 0.034 Uiso 1 1 calc R U
H13B H 0.1623 0.4012 0.8091 0.034 Uiso 1 1 calc R U
N34 N 0.6036(3) 0.2442(2) 0.88494(18) 0.0281(8) Uani 1 1 d . .
C15 C 0.0757(3) 0.2327(3) 0.7580(2) 0.0294(10) Uani 1 1 d . .
H15A H 0.0504 0.1970 0.7098 0.035 Uiso 1 1 calc R U
H15B H 0.0181 0.2552 0.7777 0.035 Uiso 1 1 calc R U
C16 C 0.0982(3) 0.1883(2) 0.7961(2) 0.0281(10) Uani 1 1 d . .
O17 O 0.1934(2) 0.16797(15) 0.77818(14) 0.0245(6) Uani 1 1 d . .
C18 C 0.3661(4) 0.4483(3) 0.8479(3) 0.0470(13) Uani 1 1 d . .
H18A H 0.4305 0.4672 0.8793 0.071 Uiso 1 1 calc R U
H18B H 0.3380 0.4902 0.8526 0.071 Uiso 1 1 calc R U
H18C H 0.3815 0.4228 0.8009 0.071 Uiso 1 1 calc R U
C19 C 0.2696(5) 0.4339(3) 0.9402(2) 0.0439(13) Uani 1 1 d . .
H19A H 0.3358 0.4497 0.9691 0.066 Uiso 1 1 calc R U
H19B H 0.2175 0.3999 0.9522 0.066 Uiso 1 1 calc R U
H19C H 0.2449 0.4779 0.9473 0.066 Uiso 1 1 calc R U
C20 C 0.0116(4) 0.1147(3) 0.7682(3) 0.0455(13) Uani 1 1 d . .
H20A H 0.0196 0.0865 0.7940 0.068 Uiso 1 1 calc R U
H20B H 0.0169 0.0850 0.7199 0.068 Uiso 1 1 calc R U
H20C H -0.0568 0.1257 0.7731 0.068 Uiso 1 1 calc R U
C21 C 0.1031(4) 0.2283(3) 0.8732(2) 0.0413(12) Uani 1 1 d . .
H21A H 0.1122 0.1947 0.8929 0.062 Uiso 1 1 calc R U
H21B H 0.0380 0.2430 0.8853 0.062 Uiso 1 1 calc R U
H21C H 0.1622 0.2730 0.8910 0.062 Uiso 1 1 calc R U
O22 O 0.2828(2) 0.22427(15) 0.66806(13) 0.0194(6) Uani 1 1 d . .
C23 C 0.1936(3) 0.2320(2) 0.63997(19) 0.0237(9) Uani 1 1 d . .
H23A H 0.1368 0.1855 0.6257 0.028 Uiso 1 1 calc R U
H23B H 0.2093 0.2403 0.5990 0.028 Uiso 1 1 calc R U
C24 C 0.1577(3) 0.2985(2) 0.6926(2) 0.0256(9) Uani 1 1 d . .
C25 C 0.0483(4) 0.2982(3) 0.6704(3) 0.0421(13) Uani 1 1 d . .
H25A H 0.0256 0.3382 0.7070 0.063 Uiso 1 1 calc R U
H25B H -0.0003 0.2499 0.6607 0.063 Uiso 1 1 calc R U
H25C H 0.0492 0.3065 0.6292 0.063 Uiso 1 1 calc R U
C26 C 0.2345(4) 0.3694(3) 0.6962(2) 0.0379(12) Uani 1 1 d . .
H26A H 0.2175 0.4136 0.7310 0.057 Uiso 1 1 calc R U
H26B H 0.2293 0.3704 0.6518 0.057 Uiso 1 1 calc R U
H26C H 0.3059 0.3694 0.7081 0.057 Uiso 1 1 calc R U
O31 O 0.5604(2) 0.11129(16) 0.75702(15) 0.0259(7) Uani 1 1 d . .
C32 C 0.6280(3) 0.1145(3) 0.8093(2) 0.0323(11) Uani 1 1 d . .
C33 C 0.6098(3) 0.1708(3) 0.8806(2) 0.0316(11) Uani 1 1 d . .
H33A H 0.5440 0.1478 0.8934 0.038 Uiso 1 1 calc R U
H33B H 0.6675 0.1795 0.9145 0.038 Uiso 1 1 calc R U
N94 N -0.1241(3) 0.6064(2) 0.84340(18) 0.0290(8) Uani 1 1 d . .
C35 C 0.7071(3) 0.2959(3) 0.8982(2) 0.0336(11) Uani 1 1 d . .
H35A H 0.7608 0.2702 0.9004 0.040 Uiso 1 1 calc R U
H35B H 0.7133 0.3390 0.9433 0.040 Uiso 1 1 calc R U
C36 C 0.7298(3) 0.3257(3) 0.8424(2) 0.0293(10) Uani 1 1 d . .
O37 O 0.6808(2) 0.26957(16) 0.77877(15) 0.0265(7) Uani 1 1 d . .
C38 C 0.5979(4) 0.0370(3) 0.8088(3) 0.0434(13) Uani 1 1 d . .
H38A H 0.6006 -0.0013 0.7630 0.065 Uiso 1 1 calc R U
H38B H 0.5270 0.0273 0.8214 0.065 Uiso 1 1 calc R U
H38C H 0.6471 0.0356 0.8417 0.065 Uiso 1 1 calc R U
C39 C 0.7413(4) 0.1298(3) 0.7938(3) 0.0414(12) Uani 1 1 d . .
H39A H 0.7591 0.1755 0.7874 0.062 Uiso 1 1 calc R U
H39B H 0.7495 0.0876 0.7522 0.062 Uiso 1 1 calc R U
H39C H 0.7879 0.1359 0.8320 0.062 Uiso 1 1 calc R U
C40 C 0.8478(4) 0.3417(3) 0.8405(3) 0.0428(13) Uani 1 1 d . .
H40A H 0.8655 0.3548 0.8028 0.064 Uiso 1 1 calc R U
H40B H 0.8707 0.2972 0.8338 0.064 Uiso 1 1 calc R U
H40C H 0.8830 0.3835 0.8837 0.064 Uiso 1 1 calc R U
C41 C 0.6966(4) 0.3972(3) 0.8574(3) 0.0381(12) Uani 1 1 d . .
H41A H 0.7241 0.4171 0.8253 0.057 Uiso 1 1 calc R U
H41B H 0.7243 0.4344 0.9041 0.057 Uiso 1 1 calc R U
H41C H 0.6201 0.3859 0.8522 0.057 Uiso 1 1 calc R U
O42 O 0.4112(2) 0.21548(16) 0.82710(13) 0.0223(6) Uani 1 1 d . .
C43 C 0.4167(3) 0.2252(2) 0.8954(2) 0.0238(9) Uani 1 1 d . .
H43A H 0.4033 0.1758 0.8960 0.029 Uiso 1 1 calc R U
H43B H 0.3624 0.2496 0.9185 0.029 Uiso 1 1 calc R U
C44 C 0.5247(4) 0.2734(3) 0.9334(2) 0.0324(11) Uani 1 1 d . .
C45 C 0.5273(4) 0.3544(3) 0.9494(2) 0.0391(12) Uani 1 1 d . .
H45A H 0.4768 0.3710 0.9814 0.059 Uiso 1 1 calc R U
H45B H 0.5091 0.3572 0.9071 0.059 Uiso 1 1 calc R U
H45C H 0.5976 0.3866 0.9698 0.059 Uiso 1 1 calc R U
C46 C 0.5399(4) 0.2684(4) 1.0007(2) 0.0505(15) Uani 1 1 d . .
H46A H 0.5273 0.2158 0.9917 0.076 Uiso 1 1 calc R U
H46B H 0.4905 0.2907 1.0310 0.076 Uiso 1 1 calc R U
H46C H 0.6115 0.2954 1.0226 0.076 Uiso 1 1 calc R U
O51 O 0.3679(2) 0.13444(16) 0.54981(13) 0.0244(6) Uani 1 1 d . .
C52 C 0.4062(3) 0.1344(3) 0.4892(2) 0.0274(10) Uani 1 1 d . .
C53 C 0.5278(3) 0.1636(3) 0.5019(2) 0.0280(10) Uani 1 1 d . .
H53A H 0.5572 0.1236 0.5026 0.034 Uiso 1 1 calc R U
H53B H 0.5526 0.1732 0.4630 0.034 Uiso 1 1 calc R U
N54 N 0.5698(3) 0.23259(19) 0.56592(17) 0.0230(8) Uani 1 1 d . .
C55 C 0.5716(3) 0.3011(3) 0.5572(2) 0.0300(10) Uani 1 1 d . .
H55A H 0.5424 0.2862 0.5099 0.036 Uiso 1 1 calc R U
H55B H 0.6451 0.3304 0.5638 0.036 Uiso 1 1 calc R U
C56 C 0.5088(3) 0.3521(2) 0.6076(2) 0.0286(10) Uani 1 1 d . .
O57 O 0.4238(2) 0.30835(17) 0.62288(15) 0.0291(7) Uani 1 1 d . .
C58 C 0.3810(4) 0.0531(3) 0.4352(2) 0.0370(11) Uani 1 1 d . .
H58A H 0.3050 0.0329 0.4242 0.055 Uiso 1 1 calc R U
H58B H 0.4095 0.0235 0.4528 0.055 Uiso 1 1 calc R U
H58C H 0.4122 0.0507 0.3939 0.055 Uiso 1 1 calc R U
C59 C 0.3512(4) 0.1779(3) 0.4644(2) 0.0342(11) Uani 1 1 d . .
H59A H 0.2765 0.1522 0.4518 0.051 Uiso 1 1 calc R U
H59B H 0.3816 0.1809 0.4245 0.051 Uiso 1 1 calc R U
H59C H 0.3600 0.2284 0.5008 0.051 Uiso 1 1 calc R U
C60 C 0.5720(4) 0.4142(3) 0.6730(3) 0.0417(12) Uani 1 1 d . .
H60A H 0.5972 0.3924 0.7004 0.063 Uiso 1 1 calc R U
H60B H 0.5278 0.4462 0.6990 0.063 Uiso 1 1 calc R U
H60C H 0.6318 0.4441 0.6619 0.063 Uiso 1 1 calc R U
C61 C 0.4641(4) 0.3901(3) 0.5695(3) 0.0416(12) Uani 1 1 d . .
H61A H 0.4215 0.4213 0.5988 0.062 Uiso 1 1 calc R U
H61B H 0.4207 0.3516 0.5274 0.062 Uiso 1 1 calc R U
H61C H 0.5218 0.4213 0.5582 0.062 Uiso 1 1 calc R U
O62 O 0.5565(2) 0.17977(16) 0.66003(14) 0.0226(6) Uani 1 1 d . .
C63 C 0.6448(3) 0.1724(2) 0.6241(2) 0.0238(9) Uani 1 1 d . .
H63A H 0.6302 0.1215 0.5860 0.029 Uiso 1 1 calc R U
H63B H 0.7051 0.1789 0.6550 0.029 Uiso 1 1 calc R U
C64 C 0.6725(3) 0.2301(3) 0.5957(2) 0.0275(10) Uani 1 1 d . .
C65 C 0.7267(3) 0.3059(3) 0.6550(2) 0.0319(10) Uani 1 1 d . .
H65A H 0.6826 0.3174 0.6922 0.048 Uiso 1 1 calc R U
H65B H 0.7380 0.3450 0.6392 0.048 Uiso 1 1 calc R U
H65C H 0.7942 0.3037 0.6715 0.048 Uiso 1 1 calc R U
C66 C 0.7494(4) 0.2104(3) 0.5425(3) 0.0389(12) Uani 1 1 d . .
H66A H 0.8146 0.2103 0.5639 0.058 Uiso 1 1 calc R U
H66B H 0.7643 0.2476 0.5243 0.058 Uiso 1 1 calc R U
H66C H 0.7186 0.1608 0.5052 0.058 Uiso 1 1 calc R U
Sn4 Sn -0.07801(2) 0.73624(2) 0.72967(2) 0.02086(8) Uani 1 1 d . .
Sn5 Sn 0.03034(2) 0.69748(2) 0.84430(2) 0.01928(8) Uani 1 1 d . .
Sn6 Sn 0.14406(2) 0.68410(2) 0.71433(2) 0.01840(7) Uani 1 1 d . .
O71 O -0.1132(2) 0.83471(16) 0.77243(14) 0.0288(7) Uani 1 1 d . .
C72 C -0.0931(4) 0.8817(2) 0.7387(2) 0.0300(10) Uani 1 1 d . .
C73 C -0.1266(3) 0.8355(2) 0.6613(2) 0.0269(9) Uani 1 1 d . .
H73A H -0.2014 0.8318 0.6519 0.032 Uiso 1 1 calc R U
H73B H -0.0863 0.8628 0.6373 0.032 Uiso 1 1 calc R U
N74 N -0.1118(3) 0.75900(18) 0.63255(16) 0.0201(7) Uani 1 1 d . .
C75 C -0.2137(3) 0.7002(2) 0.5974(2) 0.0241(9) Uani 1 1 d . .
H75A H -0.2564 0.7210 0.5766 0.029 Uiso 1 1 calc R U
H75B H -0.1977 0.6566 0.5600 0.029 Uiso 1 1 calc R U
C76 C -0.2786(3) 0.6733(2) 0.6433(2) 0.0263(9) Uani 1 1 d . .
O77 O -0.2123(2) 0.65896(16) 0.68463(14) 0.0250(6) Uani 1 1 d . .
C78 C 0.0213(4) 0.9272(3) 0.7591(3) 0.0415(12) Uani 1 1 d . .
H78A H 0.0665 0.8933 0.7506 0.062 Uiso 1 1 calc R U
H78B H 0.0318 0.9620 0.8077 0.062 Uiso 1 1 calc R U
H78C H 0.0389 0.9554 0.7320 0.062 Uiso 1 1 calc R U
C79 C -0.1631(4) 0.9363(3) 0.7657(3) 0.0428(13) Uani 1 1 d . .
H79A H -0.2366 0.9079 0.7557 0.064 Uiso 1 1 calc R U
H79B H -0.1517 0.9698 0.7435 0.064 Uiso 1 1 calc R U
H79C H -0.1453 0.9659 0.8152 0.064 Uiso 1 1 calc R U
C80 C -0.3558(4) 0.5982(3) 0.5979(2) 0.0351(11) Uani 1 1 d . .
H80A H -0.3171 0.5628 0.5700 0.053 Uiso 1 1 calc R U
H80B H -0.4031 0.6055 0.5680 0.053 Uiso 1 1 calc R U
H80C H -0.3964 0.5784 0.6265 0.053 Uiso 1 1 calc R U
C81 C -0.3404(4) 0.7271(3) 0.6876(2) 0.0335(11) Uani 1 1 d . .
H81A H -0.2918 0.7739 0.7197 0.050 Uiso 1 1 calc R U
H81B H -0.3846 0.7043 0.7130 0.050 Uiso 1 1 calc R U
H81C H -0.3844 0.7375 0.6584 0.050 Uiso 1 1 calc R U
O82 O 0.0128(2) 0.68215(15) 0.65377(13) 0.0219(6) Uani 1 1 d . .
C83 C 0.0006(3) 0.6753(3) 0.5873(2) 0.0272(10) Uani 1 1 d . .
H83A H -0.0562 0.6302 0.5595 0.033 Uiso 1 1 calc R U
H83B H 0.0659 0.6690 0.5664 0.033 Uiso 1 1 calc R U
C84 C -0.0255(3) 0.7447(2) 0.5872(2) 0.0253(9) Uani 1 1 d . .
C85 C 0.0726(3) 0.8090(3) 0.6156(2) 0.0308(10) Uani 1 1 d . .
H85A H 0.0554 0.8556 0.6227 0.046 Uiso 1 1 calc R U
H85B H 0.1245 0.7994 0.5832 0.046 Uiso 1 1 calc R U
H85C H 0.1012 0.8135 0.6592 0.046 Uiso 1 1 calc R U
C86 C -0.0586(4) 0.7313(3) 0.5144(2) 0.0366(11) Uani 1 1 d . .
H86A H -0.0744 0.7762 0.5155 0.055 Uiso 1 1 calc R U
H86B H -0.1209 0.6890 0.4946 0.055 Uiso 1 1 calc R U
H86C H -0.0016 0.7201 0.4865 0.055 Uiso 1 1 calc R U
O91 O 0.0825(2) 0.63433(17) 0.88182(15) 0.0331(7) Uani 1 1 d . .
C92 C 0.0191(3) 0.6030(2) 0.9191(2) 0.0240(9) Uani 1 1 d . .
C93 C -0.0937(4) 0.5665(3) 0.8816(2) 0.0345(11) Uani 1 1 d . .
H93A H -0.0994 0.5139 0.8492 0.041 Uiso 1 1 calc R U
H93B H -0.1432 0.5663 0.9154 0.041 Uiso 1 1 calc R U
N114 N 0.3262(3) 0.68023(19) 0.72726(17) 0.0224(7) Uani 1 1 d . .
C95 C -0.1520(4) 0.5539(3) 0.7665(2) 0.0328(11) Uani 1 1 d . .
H95A H -0.1989 0.5734 0.7470 0.039 Uiso 1 1 calc R U
H95B H -0.1919 0.5041 0.7612 0.039 Uiso 1 1 calc R U
C96 C -0.0579(3) 0.5437(2) 0.7233(2) 0.0311(10) Uani 1 1 d . .
O97 O 0.0105(2) 0.61633(15) 0.74293(15) 0.0259(7) Uani 1 1 d . .
C98 C 0.0252(4) 0.6586(3) 0.9922(2) 0.0397(12) Uani 1 1 d . .
H98A H 0.0977 0.6763 1.0136 0.060 Uiso 1 1 calc R U
H98B H -0.0191 0.6346 1.0168 0.060 Uiso 1 1 calc R U
H98C H 0.0010 0.7010 0.9941 0.060 Uiso 1 1 calc R U
C99 C 0.0633(4) 0.5388(3) 0.9187(3) 0.0411(12) Uani 1 1 d . .
H99A H 0.1368 0.5589 0.9383 0.062 Uiso 1 1 calc R U
H99B H 0.0577 0.5005 0.8716 0.062 Uiso 1 1 calc R U
H99C H 0.0231 0.5165 0.9459 0.062 Uiso 1 1 calc R U
C100 C -0.1022(4) 0.5133(3) 0.6483(2) 0.0409(12) Uani 1 1 d . .
H10A H -0.0446 0.5138 0.6204 0.061 Uiso 1 1 calc R U
H10B H -0.1450 0.5447 0.6442 0.061 Uiso 1 1 calc R U
H10C H -0.1455 0.4619 0.6324 0.061 Uiso 1 1 calc R U
C101 C 0.0012(4) 0.4910(2) 0.7301(3) 0.0371(11) Uani 1 1 d . .
H10D H 0.0473 0.4786 0.6941 0.056 Uiso 1 1 calc R U
H10E H -0.0488 0.4451 0.7256 0.056 Uiso 1 1 calc R U
H10F H 0.0431 0.5155 0.7748 0.056 Uiso 1 1 calc R U
O102 O -0.1148(2) 0.71964(17) 0.81701(14) 0.0272(7) Uani 1 1 d . .
C103 C -0.2147(3) 0.6934(3) 0.8325(2) 0.0308(10) Uani 1 1 d . .
H10G H -0.2630 0.6634 0.7898 0.037 Uiso 1 1 calc R U
H10H H -0.2417 0.7365 0.8614 0.037 Uiso 1 1 calc R U
C104 C -0.2108(4) 0.6441(3) 0.8710(2) 0.0330(11) Uani 1 1 d . .
C105 C -0.1863(4) 0.6949(3) 0.9452(2) 0.0353(11) Uani 1 1 d . .
H10I H -0.1819 0.6657 0.9705 0.053 Uiso 1 1 calc R U
H10J H -0.2416 0.7207 0.9605 0.053 Uiso 1 1 calc R U
H10K H -0.1193 0.7319 0.9534 0.053 Uiso 1 1 calc R U
C106 C -0.3170(4) 0.5883(3) 0.8567(3) 0.0372(11) Uani 1 1 d . .
H10L H -0.3157 0.5581 0.8815 0.056 Uiso 1 1 calc R U
H10M H -0.3325 0.5555 0.8076 0.056 Uiso 1 1 calc R U
H10N H -0.3711 0.6153 0.8717 0.056 Uiso 1 1 calc R U
O111 O 0.1502(2) 0.58737(16) 0.63855(14) 0.0283(7) Uani 1 1 d . .
C112 C 0.2416(4) 0.5797(3) 0.6074(2) 0.0338(11) Uani 1 1 d . .
C113 C 0.3447(4) 0.6288(3) 0.6587(2) 0.0349(11) Uani 1 1 d . .
H11A H 0.3831 0.5949 0.6638 0.042 Uiso 1 1 calc R U
H11B H 0.3900 0.6586 0.6386 0.042 Uiso 1 1 calc R U
N14 N 0.1642(3) 0.29283(18) 0.75913(17) 0.0230(8) Uani 1 1 d . .
C115 C 0.3847(3) 0.7577(2) 0.7476(2) 0.0297(10) Uani 1 1 d . .
H11C H 0.4549 0.7582 0.7321 0.036 Uiso 1 1 calc R U
H11D H 0.3944 0.7846 0.7980 0.036 Uiso 1 1 calc R U
C116 C 0.3308(3) 0.8011(2) 0.7183(2) 0.0243(9) Uani 1 1 d . .
O117 O 0.2292(2) 0.75891(15) 0.68602(14) 0.0227(6) Uani 1 1 d . .
C118 C 0.2393(4) 0.4968(3) 0.5779(2) 0.0463(14) Uani 1 1 d . .
H11E H 0.1810 0.4675 0.5415 0.070 Uiso 1 1 calc R U
H11F H 0.2304 0.4801 0.6141 0.070 Uiso 1 1 calc R U
H11G H 0.3052 0.4896 0.5594 0.070 Uiso 1 1 calc R U
C119 C 0.2421(4) 0.6027(3) 0.5490(2) 0.0428(13) Uani 1 1 d . .
H11H H 0.1796 0.5721 0.5162 0.064 Uiso 1 1 calc R U
H11I H 0.3046 0.5952 0.5260 0.064 Uiso 1 1 calc R U
H11J H 0.2424 0.6556 0.5674 0.064 Uiso 1 1 calc R U
C120 C 0.3924(4) 0.8187(3) 0.6660(3) 0.0445(13) Uani 1 1 d . .
H12A H 0.3559 0.8444 0.6478 0.067 Uiso 1 1 calc R U
H12B H 0.3989 0.7720 0.6286 0.067 Uiso 1 1 calc R U
H12C H 0.4622 0.8509 0.6878 0.067 Uiso 1 1 calc R U
C121 C 0.3248(4) 0.8739(3) 0.7778(3) 0.0417(12) Uani 1 1 d . .
H12D H 0.2963 0.9038 0.7605 0.063 Uiso 1 1 calc R U
H12E H 0.3949 0.9021 0.8020 0.063 Uiso 1 1 calc R U
H12F H 0.2792 0.8626 0.8093 0.063 Uiso 1 1 calc R U
O122 O 0.1892(2) 0.7079(2) 0.81676(15) 0.0341(8) Uani 1 1 d . .
C123 C 0.2818(3) 0.6994(3) 0.8404(2) 0.0289(10) Uani 1 1 d . .
H12G H 0.2649 0.6730 0.8695 0.035 Uiso 1 1 calc R U
H12H H 0.3289 0.7495 0.8689 0.035 Uiso 1 1 calc R U
C124 C 0.3379(3) 0.6561(2) 0.7828(2) 0.0259(9) Uani 1 1 d . .
C125 C 0.4512(3) 0.6678(3) 0.8074(2) 0.0353(11) Uani 1 1 d . .
H12I H 0.4866 0.7213 0.8281 0.053 Uiso 1 1 calc R U
H12J H 0.4864 0.6412 0.7687 0.053 Uiso 1 1 calc R U
H12K H 0.4535 0.6484 0.8414 0.053 Uiso 1 1 calc R U
C126 C 0.2820(4) 0.5719(3) 0.7564(2) 0.0405(12) Uani 1 1 d . .
H12L H 0.3249 0.5418 0.7261 0.061 Uiso 1 1 calc R U
H12M H 0.2139 0.5609 0.7313 0.061 Uiso 1 1 calc R U
H12N H 0.2719 0.5597 0.7952 0.061 Uiso 1 1 calc R U
O131 O 0.0609(2) 0.75541(15) 0.78087(13) 0.0197(6) Uani 1 1 d . .
O132 O 0.0491(3) 0.78301(18) 0.93770(15) 0.0383(8) Uani 1 1 d . .
C133 C 0.0987(4) 0.8596(3) 0.9637(2) 0.0386(12) Uani 1 1 d . .
C134 C 0.2143(4) 0.8732(3) 0.9602(3) 0.0588(16) Uani 1 1 d . .
H13C H 0.2425 0.8453 0.9801 0.088 Uiso 1 1 calc R U
H13D H 0.2481 0.9267 0.9857 0.088 Uiso 1 1 calc R U
H13E H 0.2278 0.8563 0.9124 0.088 Uiso 1 1 calc R U
C135 C 0.0795(6) 0.8923(3) 1.0386(3) 0.073(2) Uani 1 1 d . .
H13F H 0.0041 0.8830 1.0415 0.109 Uiso 1 1 calc R U
H13G H 0.1118 0.9463 1.0603 0.109 Uiso 1 1 calc R U
H13H H 0.1102 0.8686 1.0619 0.109 Uiso 1 1 calc R U
C136 C 0.0539(5) 0.8969(3) 0.9273(3) 0.0529(15) Uani 1 1 d . .
H13I H -0.0226 0.8818 0.9233 0.079 Uiso 1 1 calc R U
H13J H 0.0766 0.8818 0.8817 0.079 Uiso 1 1 calc R U
H13K H 0.0787 0.9513 0.9534 0.079 Uiso 1 1 calc R U

loop_
_atom_site_aniso_label
_atom_site_aniso_U_11
_atom_site_aniso_U_22
_atom_site_aniso_U_33
_atom_site_aniso_U_23
_atom_site_aniso_U_13
_atom_site_aniso_U_12
Sn1 0.01716(14) 0.02122(15) 0.01579(14) 0.00841(11) 0.00313(11) 0.00737(11)
Sn2 0.01510(14) 0.02379(15) 0.02243(15) 0.01392(12) 0.00152(11) 0.00549(11)
Sn3 0.01750(14) 0.02435(15) 0.01708(14) 0.01031(12) 0.00417(11) 0.00914(11)
O1 0.0186(14) 0.0211(14) 0.0183(14) 0.0109(12) 0.0008(11) 0.0047(11)
O2 0.0179(13) 0.0163(14) 0.0205(14) 0.0067(11) 0.0030(11) 0.0056(11)
C3 0.020(2) 0.016(2) 0.025(2) 0.0068(17) 0.0023(17) 0.0038(16)
C4 0.024(2) 0.022(2) 0.027(2) 0.0084(18) -0.0012(18) 0.0033(17)
C5 0.033(2) 0.021(2) 0.027(2) 0.0059(18) 0.0092(19) 0.0113(19)
C6 0.025(2) 0.021(2) 0.034(2) 0.0140(19) 0.0050(19) 0.0071(18)
O11 0.0368(17) 0.0277(16) 0.0195(15) 0.0059(13) 0.0014(13) 0.0172(14)
C12 0.046(3) 0.026(2) 0.022(2) 0.0077(19) 0.005(2) 0.016(2)
C13 0.038(3) 0.027(2) 0.023(2) 0.0084(19) 0.0074(19) 0.019(2)
N34 0.0214(18) 0.036(2) 0.030(2) 0.0187(17) -0.0017(15) 0.0049(16)
C15 0.020(2) 0.039(3) 0.033(2) 0.013(2) 0.0136(19) 0.0172(19)
C16 0.024(2) 0.029(2) 0.037(3) 0.016(2) 0.0180(19) 0.0148(19)
O17 0.0205(14) 0.0257(15) 0.0326(16) 0.0162(13) 0.0104(12) 0.0091(12)
C18 0.048(3) 0.044(3) 0.048(3) 0.022(3) -0.003(3) 0.006(3)
C19 0.070(4) 0.032(3) 0.023(2) -0.001(2) -0.003(2) 0.025(3)
C20 0.023(2) 0.039(3) 0.074(4) 0.026(3) 0.013(2) 0.005(2)
C21 0.052(3) 0.042(3) 0.042(3) 0.023(2) 0.032(2) 0.023(2)
O22 0.0186(14) 0.0263(15) 0.0166(14) 0.0099(12) 0.0027(11) 0.0108(12)
C23 0.024(2) 0.035(2) 0.0125(19) 0.0050(18) 0.0024(16) 0.0185(19)
C24 0.031(2) 0.031(2) 0.019(2) 0.0097(18) 0.0020(18) 0.0177(19)
C25 0.043(3) 0.062(3) 0.037(3) 0.023(3) 0.012(2) 0.038(3)
C26 0.062(3) 0.036(3) 0.028(2) 0.020(2) 0.015(2) 0.026(2)
O31 0.0218(15) 0.0246(15) 0.0330(17) 0.0129(13) -0.0010(13) 0.0086(12)
C32 0.026(2) 0.039(3) 0.048(3) 0.031(2) 0.000(2) 0.012(2)
C33 0.023(2) 0.047(3) 0.038(3) 0.030(2) 0.0007(19) 0.010(2)
N94 0.033(2) 0.035(2) 0.0235(19) 0.0153(17) 0.0043(16) 0.0114(17)
C35 0.019(2) 0.042(3) 0.040(3) 0.021(2) -0.008(2) 0.000(2)
C36 0.019(2) 0.034(3) 0.031(2) 0.013(2) -0.0009(18) 0.0005(19)
O37 0.0181(14) 0.0316(17) 0.0308(16) 0.0181(14) 0.0008(12) -0.0002(12)
C38 0.045(3) 0.040(3) 0.062(3) 0.035(3) 0.002(3) 0.015(2)
C39 0.024(2) 0.052(3) 0.057(3) 0.030(3) 0.003(2) 0.013(2)
C40 0.025(2) 0.055(3) 0.049(3) 0.030(3) -0.002(2) -0.001(2)
C41 0.034(3) 0.036(3) 0.042(3) 0.020(2) -0.003(2) 0.000(2)
O42 0.0217(14) 0.0310(16) 0.0157(14) 0.0113(12) 0.0006(11) 0.0075(12)
C43 0.020(2) 0.037(2) 0.019(2) 0.0179(19) 0.0059(17) 0.0061(18)
C44 0.029(2) 0.046(3) 0.022(2) 0.016(2) -0.0010(19) 0.007(2)
C45 0.039(3) 0.039(3) 0.024(2) 0.002(2) 0.001(2) 0.005(2)
C46 0.043(3) 0.084(4) 0.028(3) 0.028(3) -0.002(2) 0.018(3)
O51 0.0253(15) 0.0286(16) 0.0172(14) 0.0083(12) 0.0051(12) 0.0067(13)
C52 0.027(2) 0.038(3) 0.020(2) 0.013(2) 0.0055(18) 0.012(2)
C53 0.031(2) 0.039(3) 0.020(2) 0.015(2) 0.0097(18) 0.017(2)
N54 0.0195(17) 0.0305(19) 0.0239(18) 0.0156(16) 0.0061(14) 0.0083(15)
C55 0.028(2) 0.039(3) 0.032(2) 0.025(2) 0.0071(19) 0.008(2)
C56 0.029(2) 0.029(2) 0.036(3) 0.021(2) 0.006(2) 0.0089(19)
O57 0.0278(16) 0.0350(17) 0.0357(17) 0.0234(15) 0.0088(13) 0.0129(14)
C58 0.035(3) 0.042(3) 0.025(2) 0.006(2) 0.008(2) 0.011(2)
C59 0.034(3) 0.045(3) 0.029(2) 0.020(2) 0.001(2) 0.012(2)
C60 0.038(3) 0.038(3) 0.048(3) 0.017(2) 0.003(2) 0.009(2)
C61 0.048(3) 0.036(3) 0.054(3) 0.030(3) 0.007(3) 0.015(2)
O62 0.0169(14) 0.0312(16) 0.0264(15) 0.0164(13) 0.0071(12) 0.0107(12)
C63 0.020(2) 0.031(2) 0.026(2) 0.0153(19) 0.0093(17) 0.0124(18)
C64 0.018(2) 0.037(3) 0.032(2) 0.019(2) 0.0072(18) 0.0088(19)
C65 0.026(2) 0.036(3) 0.037(3) 0.022(2) 0.001(2) 0.003(2)
C66 0.027(2) 0.056(3) 0.046(3) 0.031(3) 0.016(2) 0.015(2)
Sn4 0.01894(14) 0.02833(16) 0.02001(15) 0.01504(13) 0.00144(11) 0.00600(12)
Sn5 0.01785(14) 0.02354(15) 0.01976(15) 0.01297(12) 0.00110(11) 0.00461(11)
Sn6 0.01778(14) 0.02081(15) 0.02002(15) 0.01193(12) 0.00229(11) 0.00536(11)
O71 0.0318(16) 0.0328(17) 0.0231(15) 0.0105(14) 0.0073(13) 0.0141(14)
C72 0.033(2) 0.026(2) 0.033(2) 0.013(2) 0.005(2) 0.0124(19)
C73 0.027(2) 0.027(2) 0.034(2) 0.018(2) 0.0019(19) 0.0105(18)
N74 0.0201(17) 0.0245(18) 0.0183(17) 0.0106(15) 0.0022(14) 0.0079(14)
C75 0.023(2) 0.027(2) 0.021(2) 0.0130(18) -0.0042(17) 0.0016(18)
C76 0.021(2) 0.037(3) 0.026(2) 0.019(2) -0.0007(18) 0.0069(19)
O77 0.0205(14) 0.0347(17) 0.0263(15) 0.0199(14) 0.0002(12) 0.0060(13)
C78 0.038(3) 0.037(3) 0.043(3) 0.014(2) -0.004(2) 0.007(2)
C79 0.049(3) 0.037(3) 0.041(3) 0.009(2) 0.007(2) 0.025(2)
C80 0.027(2) 0.042(3) 0.033(3) 0.019(2) -0.005(2) -0.003(2)
C81 0.026(2) 0.048(3) 0.038(3) 0.028(2) 0.006(2) 0.013(2)
O82 0.0260(15) 0.0237(15) 0.0175(14) 0.0091(12) -0.0022(12) 0.0088(12)
C83 0.024(2) 0.040(3) 0.020(2) 0.014(2) 0.0029(18) 0.0115(19)
C84 0.028(2) 0.036(2) 0.019(2) 0.0149(19) 0.0063(17) 0.0137(19)
C85 0.027(2) 0.042(3) 0.035(3) 0.027(2) 0.009(2) 0.011(2)
C86 0.041(3) 0.057(3) 0.028(2) 0.029(2) 0.012(2) 0.019(2)
O91 0.0387(18) 0.0358(18) 0.0331(17) 0.0197(15) 0.0090(14) 0.0156(15)
C92 0.022(2) 0.035(2) 0.023(2) 0.0216(19) 0.0048(17) 0.0044(18)
C93 0.036(3) 0.040(3) 0.036(3) 0.023(2) 0.005(2) 0.012(2)
N114 0.0214(17) 0.0261(19) 0.0222(18) 0.0118(15) 0.0036(14) 0.0082(15)
C95 0.031(2) 0.036(3) 0.034(3) 0.019(2) 0.002(2) 0.006(2)
C96 0.027(2) 0.025(2) 0.040(3) 0.013(2) 0.001(2) 0.0075(19)
O97 0.0256(15) 0.0189(15) 0.0343(17) 0.0133(13) 0.0085(13) 0.0043(12)
C98 0.035(3) 0.056(3) 0.034(3) 0.025(3) 0.005(2) 0.011(2)
C99 0.043(3) 0.054(3) 0.042(3) 0.032(3) 0.008(2) 0.019(2)
C100 0.043(3) 0.025(2) 0.042(3) 0.005(2) -0.004(2) 0.004(2)
C101 0.035(3) 0.022(2) 0.049(3) 0.014(2) -0.001(2) 0.003(2)
O102 0.0197(15) 0.0444(19) 0.0275(16) 0.0250(15) 0.0054(12) 0.0082(13)
C103 0.028(2) 0.043(3) 0.034(3) 0.023(2) 0.011(2) 0.018(2)
C104 0.028(2) 0.049(3) 0.030(2) 0.020(2) 0.007(2) 0.018(2)
C105 0.033(3) 0.037(3) 0.036(3) 0.014(2) 0.004(2) 0.013(2)
C106 0.030(2) 0.045(3) 0.044(3) 0.026(2) 0.011(2) 0.011(2)
O111 0.0321(17) 0.0233(16) 0.0226(15) 0.0033(13) -0.0013(13) 0.0082(13)
C112 0.043(3) 0.034(3) 0.021(2) 0.005(2) -0.003(2) 0.017(2)
C113 0.034(3) 0.047(3) 0.028(2) 0.012(2) 0.007(2) 0.026(2)
N14 0.0292(19) 0.0206(18) 0.0209(18) 0.0065(15) 0.0033(15) 0.0145(15)
C115 0.021(2) 0.033(2) 0.034(3) 0.015(2) 0.0026(19) 0.0054(19)
C116 0.020(2) 0.029(2) 0.028(2) 0.0174(19) 0.0104(18) 0.0045(17)
O117 0.0207(14) 0.0284(16) 0.0259(15) 0.0184(13) 0.0061(12) 0.0064(12)
C118 0.062(4) 0.043(3) 0.030(3) 0.002(2) 0.000(2) 0.032(3)
C119 0.045(3) 0.054(3) 0.033(3) 0.017(2) 0.010(2) 0.025(3)
C120 0.030(3) 0.065(4) 0.046(3) 0.038(3) 0.012(2) 0.001(2)
C121 0.052(3) 0.030(3) 0.042(3) 0.017(2) -0.001(2) 0.007(2)
O122 0.0214(15) 0.064(2) 0.0294(17) 0.0314(17) 0.0047(13) 0.0127(15)
C123 0.018(2) 0.044(3) 0.034(2) 0.026(2) 0.0042(18) 0.0074(19)
C124 0.023(2) 0.036(3) 0.024(2) 0.016(2) 0.0044(18) 0.0113(19)
C125 0.027(2) 0.055(3) 0.036(3) 0.025(2) 0.005(2) 0.020(2)
C126 0.054(3) 0.033(3) 0.036(3) 0.017(2) -0.002(2) 0.010(2)
O131 0.0188(14) 0.0224(15) 0.0193(14) 0.0109(12) 0.0015(11) 0.0045(11)
O132 0.055(2) 0.0329(18) 0.0243(17) 0.0126(15) 0.0035(15) 0.0062(16)
C133 0.036(3) 0.042(3) 0.020(2) 0.001(2) 0.002(2) 0.003(2)
C134 0.048(3) 0.048(3) 0.064(4) 0.015(3) 0.000(3) 0.003(3)
C135 0.120(6) 0.042(3) 0.027(3) 0.004(3) 0.011(3) -0.010(4)
C136 0.080(4) 0.029(3) 0.042(3) 0.009(2) 0.012(3) 0.014(3)

loop_
_atom_type_symbol
_atom_type_description
_atom_type_scat_dispersion_real
_atom_type_scat_dispersion_imag
_atom_type_scat_source
C C 0.0033 0.0016 'International Tables Vol C Tables 4.2.6.8 and 6.1.1.4'
H H 0.0000 0.0000 'International Tables Vol C Tables 4.2.6.8 and 6.1.1.4'
N N 0.0061 0.0033 'International Tables Vol C Tables 4.2.6.8 and 6.1.1.4'
O O 0.0106 0.0060 'International Tables Vol C Tables 4.2.6.8 and 6.1.1.4'
Sn Sn -0.6537 1.4246 'International Tables Vol C Tables 4.2.6.8 and 6.1.1.4'

loop_
_geom_angle_atom_site_label_1
_geom_angle_atom_site_label_2
_geom_angle_atom_site_label_3
_geom_angle
O17 Sn1 O11 103.06(12)
O17 Sn1 O22 103.11(11)
O11 Sn1 O22 130.72(11)
O17 Sn1 O1 154.15(11)
O11 Sn1 O1 95.89(12)
O22 Sn1 O1 76.51(10)
O17 Sn1 O42 88.51(11)
O11 Sn1 O42 82.72(11)
O22 Sn1 O42 138.70(10)
O1 Sn1 O42 76.50(10)
O17 Sn1 O2 88.45(10)
O11 Sn1 O2 149.91(10)
O22 Sn1 O2 71.13(10)
O1 Sn1 O2 66.74(10)
O42 Sn1 O2 69.72(10)
O17 Sn1 N14 78.99(11)
O11 Sn1 N14 74.55(11)
O22 Sn1 N14 70.49(10)
O1 Sn1 N14 123.54(11)
O42 Sn1 N14 150.64(11)
O2 Sn1 N14 135.41(10)
O17 Sn1 Sn2 116.10(8)
O11 Sn1 Sn2 104.68(9)
O22 Sn1 Sn2 100.11(7)
O1 Sn1 Sn2 40.69(7)
O42 Sn1 Sn2 41.14(7)
O2 Sn1 Sn2 46.04(6)
N14 Sn1 Sn2 164.22(8)
O17 Sn1 Sn3 127.04(8)
O11 Sn1 Sn3 129.70(9)
O22 Sn1 Sn3 40.93(7)
O1 Sn1 Sn3 39.53(7)
O42 Sn1 Sn3 101.03(8)
O2 Sn1 Sn3 49.22(6)
N14 Sn1 Sn3 107.74(8)
Sn2 Sn1 Sn3 60.184(8)
O31 Sn2 O37 101.07(12)
O31 Sn2 O1 158.38(11)
O37 Sn2 O1 95.49(11)
O31 Sn2 O42 101.38(12)
O37 Sn2 O42 132.51(11)
O1 Sn2 O42 76.78(10)
O31 Sn2 O62 92.68(11)
O37 Sn2 O62 80.58(11)
O1 Sn2 O62 76.33(10)
O42 Sn2 O62 138.93(10)
O31 Sn2 O2 91.00(10)
O37 Sn2 O2 149.13(11)
O1 Sn2 O2 67.89(10)
O42 Sn2 O2 70.88(10)
O62 Sn2 O2 70.48(10)
O31 Sn2 N34 79.41(12)
O37 Sn2 N34 73.77(11)
O1 Sn2 N34 118.92(11)
O42 Sn2 N34 70.04(11)
O62 Sn2 N34 150.99(11)
O2 Sn2 N34 136.82(11)
O31 Sn2 Sn1 126.37(8)
O37 Sn2 Sn1 132.26(9)
O1 Sn2 Sn1 40.86(7)
O42 Sn2 Sn1 41.28(7)
O62 Sn2 Sn1 100.15(7)
O2 Sn2 Sn1 47.45(6)
N34 Sn2 Sn1 107.03(9)
O31 Sn2 Sn3 122.33(8)
O37 Sn2 Sn3 101.05(8)
O1 Sn2 Sn3 39.59(7)
O42 Sn2 Sn3 101.29(7)
O62 Sn2 Sn3 40.80(7)
O2 Sn2 Sn3 49.42(7)
N34 Sn2 Sn3 158.21(9)
Sn1 Sn2 Sn3 60.319(8)
O51 Sn3 O57 102.26(12)
O51 Sn3 O1 154.77(11)
O57 Sn3 O1 95.94(11)
O51 Sn3 O62 100.15(11)
O57 Sn3 O62 135.95(11)
O1 Sn3 O62 77.83(10)
O51 Sn3 O22 88.82(11)
O57 Sn3 O22 81.81(11)
O1 Sn3 O22 76.54(10)
O62 Sn3 O22 136.16(10)
O51 Sn3 N54 80.09(11)
O57 Sn3 N54 75.21(12)
O1 Sn3 N54 121.87(11)
O62 Sn3 N54 71.96(11)
O22 Sn3 N54 151.57(11)
O51 Sn3 O2 90.36(10)
O57 Sn3 O2 147.80(10)
O1 Sn3 O2 65.32(9)
O62 Sn3 O2 68.32(9)
O22 Sn3 O2 68.81(9)
N54 Sn3 O2 136.66(10)
O51 Sn3 Sn2 125.42(8)
O57 Sn3 Sn2 132.30(9)
O1 Sn3 Sn2 40.09(7)
O62 Sn3 Sn2 41.92(7)
O22 Sn3 Sn2 98.81(7)
N54 Sn3 Sn2 108.98(8)
O2 Sn3 Sn2 45.52(6)
O51 Sn3 Sn1 117.71(8)
O57 Sn3 Sn1 101.88(9)
O1 Sn3 Sn1 40.20(7)
O62 Sn3 Sn1 100.44(7)
O22 Sn3 Sn1 40.30(7)
N54 Sn3 Sn1 161.99(8)
O2 Sn3 Sn1 46.72(6)
Sn2 Sn3 Sn1 59.498(8)
Sn3 O1 Sn2 100.32(11)
Sn3 O1 Sn1 100.26(10)
Sn2 O1 Sn1 98.44(11)
C3 O2 Sn2 129.0(2)
C3 O2 Sn1 128.6(2)
Sn2 O2 Sn1 86.52(8)
C3 O2 Sn3 128.1(2)
Sn2 O2 Sn3 85.07(8)
Sn1 O2 Sn3 84.06(8)
O2 C3 C4 108.6(3)
O2 C3 C6 109.2(3)
C4 C3 C6 110.1(3)
O2 C3 C5 108.8(3)
C4 C3 C5 110.1(3)
C6 C3 C5 110.0(3)
C3 C4 H4A 109.5
C3 C4 H4B 109.5
H4A C4 H4B 109.5
C3 C4 H4C 109.5
H4A C4 H4C 109.5
H4B C4 H4C 109.5
C3 C5 H5A 109.5
C3 C5 H5B 109.5
H5A C5 H5B 109.5
C3 C5 H5C 109.5
H5A C5 H5C 109.5
H5B C5 H5C 109.5
C3 C6 H6A 109.5
C3 C6 H6B 109.5
H6A C6 H6B 109.5
C3 C6 H6C 109.5
H6A C6 H6C 109.5
H6B C6 H6C 109.5
C12 O11 Sn1 123.8(2)
O11 C12 C18 109.2(4)
O11 C12 C19 107.6(4)
C18 C12 C19 107.9(4)
O11 C12 C13 109.3(3)
C18 C12 C13 115.3(4)
C19 C12 C13 107.2(4)
N14 C13 C12 114.3(3)
N14 C13 H13A 108.7
C12 C13 H13A 108.7
N14 C13 H13B 108.7
C12 C13 H13B 108.7
H13A C13 H13B 107.6
C35 N34 C33 111.9(4)
C35 N34 C44 116.1(4)
C33 N34 C44 109.7(3)
C35 N34 Sn2 107.4(3)
C33 N34 Sn2 100.2(2)
C44 N34 Sn2 110.3(2)
N14 C15 C16 116.4(3)
N14 C15 H15A 108.2
C16 C15 H15A 108.2
N14 C15 H15B 108.2
C16 C15 H15B 108.2
H15A C15 H15B 107.3
O17 C16 C21 109.7(4)
O17 C16 C20 106.1(3)
C21 C16 C20 109.8(4)
O17 C16 C15 109.1(3)
C21 C16 C15 114.9(4)
C20 C16 C15 106.8(4)
C16 O17 Sn1 118.9(2)
C12 C18 H18A 109.5
C12 C18 H18B 109.5
H18A C18 H18B 109.5
C12 C18 H18C 109.5
H18A C18 H18C 109.5
H18B C18 H18C 109.5
C12 C19 H19A 109.5
C12 C19 H19B 109.5
H19A C19 H19B 109.5
C12 C19 H19C 109.5
H19A C19 H19C 109.5
H19B C19 H19C 109.5
C16 C20 H20A 109.5
C16 C20 H20B 109.5
H20A C20 H20B 109.5
C16 C20 H20C 109.5
H20A C20 H20C 109.5
H20B C20 H20C 109.5
C16 C21 H21A 109.5
C16 C21 H21B 109.5
H21A C21 H21B 109.5
C16 C21 H21C 109.5
H21A C21 H21C 109.5
H21B C21 H21C 109.5
C23 O22 Sn1 125.7(2)
C23 O22 Sn3 134.1(2)
Sn1 O22 Sn3 98.77(10)
O22 C23 C24 110.4(3)
O22 C23 H23A 109.6
C24 C23 H23A 109.6
O22 C23 H23B 109.6
C24 C23 H23B 109.6
H23A C23 H23B 108.1
N14 C24 C25 112.4(4)
N14 C24 C26 111.9(3)
C25 C24 C26 108.2(4)
N14 C24 C23 106.2(3)
C25 C24 C23 112.0(4)
C26 C24 C23 106.1(4)
C24 C25 H25A 109.5
C24 C25 H25B 109.5
H25A C25 H25B 109.5
C24 C25 H25C 109.5
H25A C25 H25C 109.5
H25B C25 H25C 109.5
C24 C26 H26A 109.5
C24 C26 H26B 109.5
H26A C26 H26B 109.5
C24 C26 H26C 109.5
H26A C26 H26C 109.5
H26B C26 H26C 109.5
C32 O31 Sn2 118.3(3)
O31 C32 C39 110.1(4)
O31 C32 C38 106.9(4)
C39 C32 C38 108.0(4)
O31 C32 C33 111.0(3)
C39 C32 C33 114.0(4)
C38 C32 C33 106.4(4)
N34 C33 C32 114.7(4)
N34 C33 H33A 108.6
C32 C33 H33A 108.6
N34 C33 H33B 108.6
C32 C33 H33B 108.6
H33A C33 H33B 107.6
C93 N94 C104 114.6(3)
C93 N94 C95 111.2(4)
C104 N94 C95 110.4(3)
C93 N94 Sn5 108.0(3)
C104 N94 Sn5 110.0(3)
C95 N94 Sn5 101.8(2)
N34 C35 C36 113.3(3)
N34 C35 H35A 108.9
C36 C35 H35A 108.9
N34 C35 H35B 108.9
C36 C35 H35B 108.9
H35A C35 H35B 107.7
O37 C36 C40 108.6(4)
O37 C36 C41 109.8(4)
C40 C36 C41 108.7(4)
O37 C36 C35 109.3(3)
C40 C36 C35 106.0(4)
C41 C36 C35 114.3(4)
C36 O37 Sn2 122.9(3)
C32 C38 H38A 109.5
C32 C38 H38B 109.5
H38A C38 H38B 109.5
C32 C38 H38C 109.5
H38A C38 H38C 109.5
H38B C38 H38C 109.5
C32 C39 H39A 109.5
C32 C39 H39B 109.5
H39A C39 H39B 109.5
C32 C39 H39C 109.5
H39A C39 H39C 109.5
H39B C39 H39C 109.5
C36 C40 H40A 109.5
C36 C40 H40B 109.5
H40A C40 H40B 109.5
C36 C40 H40C 109.5
H40A C40 H40C 109.5
H40B C40 H40C 109.5
C36 C41 H41A 109.5
C36 C41 H41B 109.5
H41A C41 H41B 109.5
C36 C41 H41C 109.5
H41A C41 H41C 109.5
H41B C41 H41C 109.5
C43 O42 Sn2 126.6(2)
C43 O42 Sn1 132.8(2)
Sn2 O42 Sn1 97.58(11)
O42 C43 C44 110.3(3)
O42 C43 H43A 109.6
C44 C43 H43A 109.6
O42 C43 H43B 109.6
C44 C43 H43B 109.6
H43A C43 H43B 108.1
N34 C44 C46 112.8(4)
N34 C44 C43 106.0(3)
C46 C44 C43 110.1(4)
N34 C44 C45 112.4(4)
C46 C44 C45 108.6(4)
C43 C44 C45 106.7(4)
C44 C45 H45A 109.5
C44 C45 H45B 109.5
H45A C45 H45B 109.5
C44 C45 H45C 109.5
H45A C45 H45C 109.5
H45B C45 H45C 109.5
C44 C46 H46A 109.5
C44 C46 H46B 109.5
H46A C46 H46B 109.5
C44 C46 H46C 109.5
H46A C46 H46C 109.5
H46B C46 H46C 109.5
C52 O51 Sn3 118.2(2)
O51 C52 C59 109.8(4)
O51 C52 C58 107.5(4)
C59 C52 C58 108.9(4)
O51 C52 C53 109.2(3)
C59 C52 C53 114.6(4)
C58 C52 C53 106.6(4)
N54 C53 C52 115.2(3)
N54 C53 H53A 108.5
C52 C53 H53A 108.5
N54 C53 H53B 108.5
C52 C53 H53B 108.5
H53A C53 H53B 107.5
C53 N54 C55 111.8(3)
C53 N54 C64 110.1(3)
C55 N54 C64 116.1(3)
C53 N54 Sn3 100.6(2)
C55 N54 Sn3 107.4(2)
C64 N54 Sn3 109.5(2)
N54 C55 C56 113.7(3)
N54 C55 H55A 108.8
C56 C55 H55A 108.8
N54 C55 H55B 108.8
C56 C55 H55B 108.8
H55A C55 H55B 107.7
O57 C56 C60 110.0(4)
O57 C56 C61 107.4(4)
C60 C56 C61 106.9(4)
O57 C56 C55 110.0(3)
C60 C56 C55 115.4(4)
C61 C56 C55 106.6(4)
C56 O57 Sn3 122.3(3)
C52 C58 H58A 109.5
C52 C58 H58B 109.5
H58A C58 H58B 109.5
C52 C58 H58C 109.5
H58A C58 H58C 109.5
H58B C58 H58C 109.5
C52 C59 H59A 109.5
C52 C59 H59B 109.5
H59A C59 H59B 109.5
C52 C59 H59C 109.5
H59A C59 H59C 109.5
H59B C59 H59C 109.5
C56 C60 H60A 109.5
C56 C60 H60B 109.5
H60A C60 H60B 109.5
C56 C60 H60C 109.5
H60A C60 H60C 109.5
H60B C60 H60C 109.5
C56 C61 H61A 109.5
C56 C61 H61B 109.5
H61A C61 H61B 109.5
C56 C61 H61C 109.5
H61A C61 H61C 109.5
H61B C61 H61C 109.5
C63 O62 Sn3 124.4(2)
C63 O62 Sn2 132.9(2)
Sn3 O62 Sn2 97.28(11)
O62 C63 C64 111.3(3)
O62 C63 H63A 109.4
C64 C63 H63A 109.4
O62 C63 H63B 109.4
C64 C63 H63B 109.4
H63A C63 H63B 108.0
C63 C64 N54 106.7(3)
C63 C64 C66 111.3(4)
N54 C64 C66 112.2(3)
C63 C64 C65 108.0(4)
N54 C64 C65 111.0(4)
C66 C64 C65 107.5(4)
C64 C65 H65A 109.5
C64 C65 H65B 109.5
H65A C65 H65B 109.5
C64 C65 H65C 109.5
H65A C65 H65C 109.5
H65B C65 H65C 109.5
C64 C66 H66A 109.5
C64 C66 H66B 109.5
H66A C66 H66B 109.5
C64 C66 H66C 109.5
H66A C66 H66C 109.5
H66B C66 H66C 109.5
O77 Sn4 O71 106.51(12)
O77 Sn4 O131 143.17(11)
O71 Sn4 O131 103.92(11)
O77 Sn4 O102 85.06(11)
O71 Sn4 O102 89.67(12)
O131 Sn4 O102 74.80(11)
O77 Sn4 O82 94.92(11)
O71 Sn4 O82 138.57(11)
O131 Sn4 O82 74.96(10)
O102 Sn4 O82 127.89(11)
O77 Sn4 N74 78.97(11)
O71 Sn4 N74 77.34(11)
O131 Sn4 N74 128.26(11)
O102 Sn4 N74 155.46(11)
O82 Sn4 N74 72.45(11)
O132 Sn5 O91 91.85(13)
O132 Sn5 O97 174.07(12)
O91 Sn5 O97 93.78(12)
O132 Sn5 O131 101.64(12)
O91 Sn5 O131 145.67(12)
O97 Sn5 O131 72.60(10)
O132 Sn5 O122 102.66(14)
O91 Sn5 O122 78.51(12)
O97 Sn5 O122 76.70(11)
O131 Sn5 O122 67.83(11)
O132 Sn5 O102 90.82(13)
O91 Sn5 O102 141.86(12)
O97 Sn5 O102 85.89(11)
O131 Sn5 O102 70.07(10)
O122 Sn5 O102 137.54(11)
O132 Sn5 N94 104.53(13)
O91 Sn5 N94 74.60(13)
O97 Sn5 N94 78.80(11)
O131 Sn5 N94 130.16(11)
O122 Sn5 N94 142.01(13)
O102 Sn5 N94 67.92(12)
O132 Sn5 Sn6 130.86(10)
O91 Sn5 Sn6 107.01(9)
O97 Sn5 Sn6 45.28(8)
O131 Sn5 Sn6 41.57(7)
O122 Sn5 Sn6 42.15(7)
O102 Sn5 Sn6 99.65(7)
N94 Sn5 Sn6 123.98(8)
O111 Sn6 O117 102.49(12)
O111 Sn6 O131 151.69(11)
O117 Sn6 O131 96.38(11)
O111 Sn6 O122 120.08(13)
O117 Sn6 O122 112.63(12)
O131 Sn6 O122 69.84(11)
O111 Sn6 O82 87.85(11)
O117 Sn6 O82 86.38(11)
O131 Sn6 O82 72.36(10)
O122 Sn6 O82 139.10(11)
O111 Sn6 O97 85.99(11)
O117 Sn6 O97 162.50(11)
O131 Sn6 O97 70.66(10)
O122 Sn6 O97 74.73(11)
O82 Sn6 O97 78.59(11)
O111 Sn6 N114 75.63(12)
O117 Sn6 N114 73.58(11)
O131 Sn6 N114 130.59(10)
O122 Sn6 N114 70.27(11)
O82 Sn6 N114 150.21(11)
O97 Sn6 N114 123.71(11)
O111 Sn6 Sn5 123.83(9)
O117 Sn6 Sn5 133.61(8)
O131 Sn6 Sn5 42.88(7)
O122 Sn6 Sn5 43.54(8)
O82 Sn6 Sn5 96.85(7)
O97 Sn6 Sn5 41.52(7)
N114 Sn6 Sn5 112.94(8)
C72 O71 Sn4 118.4(3)
O71 C72 C78 108.4(4)
O71 C72 C73 110.4(3)
C78 C72 C73 115.4(4)
O71 C72 C79 106.9(4)
C78 C72 C79 108.4(4)
C73 C72 C79 107.0(4)
N74 C73 C72 114.8(3)
N74 C73 H73A 108.6
C72 C73 H73A 108.6
N74 C73 H73B 108.6
C72 C73 H73B 108.6
H73A C73 H73B 107.5
C73 N74 C84 116.6(3)
C73 N74 C75 111.5(3)
C84 N74 C75 110.6(3)
C73 N74 Sn4 105.5(2)
C84 N74 Sn4 109.7(2)
C75 N74 Sn4 101.7(2)
C76 C75 N74 115.1(3)
C76 C75 H75A 108.5
N74 C75 H75A 108.5
C76 C75 H75B 108.5
N74 C75 H75B 108.5
H75A C75 H75B 107.5
O77 C76 C75 108.9(3)
O77 C76 C81 110.5(3)
C75 C76 C81 114.1(4)
O77 C76 C80 106.7(3)
C75 C76 C80 107.9(3)
C81 C76 C80 108.6(4)
C76 O77 Sn4 117.1(2)
C72 C78 H78A 109.5
C72 C78 H78B 109.5
H78A C78 H78B 109.5
C72 C78 H78C 109.5
H78A C78 H78C 109.5
H78B C78 H78C 109.5
C72 C79 H79A 109.5
C72 C79 H79B 109.5
H79A C79 H79B 109.5
C72 C79 H79C 109.5
H79A C79 H79C 109.5
H79B C79 H79C 109.5
C76 C80 H80A 109.5
C76 C80 H80B 109.5
H80A C80 H80B 109.5
C76 C80 H80C 109.5
H80A C80 H80C 109.5
H80B C80 H80C 109.5
C76 C81 H81A 109.5
C76 C81 H81B 109.5
H81A C81 H81B 109.5
C76 C81 H81C 109.5
H81A C81 H81C 109.5
H81B C81 H81C 109.5
C83 O82 Sn4 122.3(2)
C83 O82 Sn6 132.0(3)
Sn4 O82 Sn6 102.08(11)
O82 C83 C84 110.9(3)
O82 C83 H83A 109.4
C84 C83 H83A 109.4
O82 C83 H83B 109.4
C84 C83 H83B 109.4
H83A C83 H83B 108.0
N74 C84 C85 111.9(3)
N74 C84 C86 112.4(3)
C85 C84 C86 108.1(4)
N74 C84 C83 105.5(3)
C85 C84 C83 108.0(4)
C86 C84 C83 110.9(4)
C84 C85 H85A 109.5
C84 C85 H85B 109.5
H85A C85 H85B 109.5
C84 C85 H85C 109.5
H85A C85 H85C 109.5
H85B C85 H85C 109.5
C84 C86 H86A 109.5
C84 C86 H86B 109.5
H86A C86 H86B 109.5
C84 C86 H86C 109.5
H86A C86 H86C 109.5
H86B C86 H86C 109.5
C92 O91 Sn5 120.1(3)
O91 C92 C98 111.7(4)
O91 C92 C93 109.7(3)
C98 C92 C93 114.0(4)
O91 C92 C99 106.5(4)
C98 C92 C99 107.6(4)
C93 C92 C99 106.9(4)
N94 C93 C92 112.8(4)
N94 C93 H93A 109.0
C92 C93 H93A 109.0
N94 C93 H93B 109.0
C92 C93 H93B 109.0
H93A C93 H93B 107.8
C115 N114 C113 112.7(4)
C115 N114 C124 111.8(3)
C113 N114 C124 115.4(3)
C115 N114 Sn6 103.0(2)
C113 N114 Sn6 105.1(2)
C124 N114 Sn6 107.6(2)
N94 C95 C96 116.2(4)
N94 C95 H95A 108.2
C96 C95 H95A 108.2
N94 C95 H95B 108.2
C96 C95 H95B 108.2
H95A C95 H95B 107.4
O97 C96 C101 110.8(4)
O97 C96 C100 107.8(4)
C101 C96 C100 109.1(4)
O97 C96 C95 107.1(4)
C101 C96 C95 114.8(4)
C100 C96 C95 106.9(4)
C96 O97 Sn5 120.2(3)
C96 O97 Sn6 145.0(3)
Sn5 O97 Sn6 93.20(10)
C92 C98 H98A 109.5
C92 C98 H98B 109.5
H98A C98 H98B 109.5
C92 C98 H98C 109.5
H98A C98 H98C 109.5
H98B C98 H98C 109.5
C92 C99 H99A 109.5
C92 C99 H99B 109.5
H99A C99 H99B 109.5
C92 C99 H99C 109.5
H99A C99 H99C 109.5
H99B C99 H99C 109.5
C96 C100 H10A 109.5
C96 C100 H10B 109.5
H10A C100 H10B 109.5
C96 C100 H10C 109.5
H10A C100 H10C 109.5
H10B C100 H10C 109.5
C96 C101 H10D 109.5
C96 C101 H10E 109.5
H10D C101 H10E 109.5
C96 C101 H10F 109.5
H10D C101 H10F 109.5
H10E C101 H10F 109.5
C103 O102 Sn4 127.3(2)
C103 O102 Sn5 125.4(2)
Sn4 O102 Sn5 100.94(12)
O102 C103 C104 111.0(3)
O102 C103 H10G 109.4
C104 C103 H10G 109.4
O102 C103 H10H 109.4
C104 C103 H10H 109.4
H10G C103 H10H 108.0
C105 C104 N94 111.7(4)
C105 C104 C106 110.3(4)
N94 C104 C106 112.6(4)
C105 C104 C103 107.7(4)
N94 C104 C103 105.3(3)
C106 C104 C103 109.0(4)
C104 C105 H10I 109.5
C104 C105 H10J 109.5
H10I C105 H10J 109.5
C104 C105 H10K 109.5
H10I C105 H10K 109.5
H10J C105 H10K 109.5
C104 C106 H10L 109.5
C104 C106 H10M 109.5
H10L C106 H10M 109.5
C104 C106 H10N 109.5
H10L C106 H10N 109.5
H10M C106 H10N 109.5
C112 O111 Sn6 120.8(3)
O111 C112 C118 106.8(4)
O111 C112 C119 109.7(4)
C118 C112 C119 109.0(4)
O111 C112 C113 112.9(3)
C118 C112 C113 110.0(4)
C119 C112 C113 108.4(4)
N114 C113 C112 114.4(4)
N114 C113 H11A 108.7
C112 C113 H11A 108.7
N114 C113 H11B 108.7
C112 C113 H11B 108.7
H11A C113 H11B 107.6
C13 N14 C15 111.4(3)
C13 N14 C24 116.5(3)
C15 N14 C24 110.0(3)
C13 N14 Sn1 106.8(2)
C15 N14 Sn1 100.0(2)
C24 N14 Sn1 110.8(2)
N114 C115 C116 114.1(3)
N114 C115 H11C 108.7
C116 C115 H11C 108.7
N114 C115 H11D 108.7
C116 C115 H11D 108.7
H11C C115 H11D 107.6
O117 C116 C120 107.5(3)
O117 C116 C121 109.2(4)
C120 C116 C121 109.4(4)
O117 C116 C115 111.3(3)
C120 C116 C115 111.5(4)
C121 C116 C115 107.8(4)
C116 O117 Sn6 121.4(2)
C112 C118 H11E 109.5
C112 C118 H11F 109.5
H11E C118 H11F 109.5
C112 C118 H11G 109.5
H11E C118 H11G 109.5
H11F C118 H11G 109.5
C112 C119 H11H 109.5
C112 C119 H11I 109.5
H11H C119 H11I 109.5
C112 C119 H11J 109.5
H11H C119 H11J 109.5
H11I C119 H11J 109.5
C116 C120 H12A 109.5
C116 C120 H12B 109.5
H12A C120 H12B 109.5
C116 C120 H12C 109.5
H12A C120 H12C 109.5
H12B C120 H12C 109.5
C116 C121 H12D 109.5
C116 C121 H12E 109.5
H12D C121 H12E 109.5
C116 C121 H12F 109.5
H12D C121 H12F 109.5
H12E C121 H12F 109.5
C123 O122 Sn6 125.4(3)
C123 O122 Sn5 135.1(3)
Sn6 O122 Sn5 94.31(11)
O122 C123 C124 112.5(3)
O122 C123 H12G 109.1
C124 C123 H12G 109.1
O122 C123 H12H 109.1
C124 C123 H12H 109.1
H12G C123 H12H 107.8
N114 C124 C123 106.9(3)
N114 C124 C125 113.4(4)
C123 C124 C125 111.3(4)
N114 C124 C126 109.7(3)
C123 C124 C126 107.5(4)
C125 C124 C126 108.0(4)
C124 C125 H12I 109.5
C124 C125 H12J 109.5
H12I C125 H12J 109.5
C124 C125 H12K 109.5
H12I C125 H12K 109.5
H12J C125 H12K 109.5
C124 C126 H12L 109.5
C124 C126 H12M 109.5
H12L C126 H12M 109.5
C124 C126 H12N 109.5
H12L C126 H12N 109.5
H12M C126 H12N 109.5
Sn4 O131 Sn6 107.96(12)
Sn4 O131 Sn5 106.05(11)
Sn6 O131 Sn5 95.55(11)
C133 O132 Sn5 132.8(3)
O132 C133 C134 111.5(5)
O132 C133 C136 112.3(4)
C134 C133 C136 109.3(5)
O132 C133 C135 104.7(4)
C134 C133 C135 108.7(5)
C136 C133 C135 110.1(5)
C133 C134 H13C 109.5
C133 C134 H13D 109.5
H13C C134 H13D 109.5
C133 C134 H13E 109.5
H13C C134 H13E 109.5
H13D C134 H13E 109.5
C133 C135 H13F 109.5
C133 C135 H13G 109.5
H13F C135 H13G 109.5
C133 C135 H13H 109.5
H13F C135 H13H 109.5
H13G C135 H13H 109.5
C133 C136 H13I 109.5
C133 C136 H13J 109.5
H13I C136 H13J 109.5
C133 C136 H13K 109.5
H13I C136 H13K 109.5
H13J C136 H13K 109.5

loop_
_geom_bond_atom_site_label_1
_geom_bond_atom_site_label_2
_geom_bond_distance
Sn1 O17 1.983(3)
Sn1 O11 2.009(3)
Sn1 O22 2.098(3)
Sn1 O1 2.103(3)
Sn1 O42 2.116(3)
Sn1 O2 2.347(3)
Sn1 N14 2.481(3)
Sn1 Sn2 3.1798(4)
Sn1 Sn3 3.2063(4)
Sn2 O31 1.981(3)
Sn2 O37 2.016(3)
Sn2 O1 2.096(3)
Sn2 O42 2.111(3)
Sn2 O62 2.156(3)
Sn2 O2 2.293(3)
Sn2 N34 2.491(3)
Sn2 Sn3 3.2020(4)
Sn3 O51 1.981(3)
Sn3 O57 2.017(3)
Sn3 O1 2.074(3)
Sn3 O62 2.109(3)
Sn3 O22 2.126(3)
Sn3 N54 2.435(3)
Sn3 O2 2.441(3)
O2 C3 1.455(4)
C3 C4 1.514(5)
C3 C6 1.530(6)
C3 C5 1.531(6)
C4 H4A 0.9800
C4 H4B 0.9800
C4 H4C 0.9800
C5 H5A 0.9800
C5 H5B 0.9800
C5 H5C 0.9800
C6 H6A 0.9800
C6 H6B 0.9800
C6 H6C 0.9800
O11 C12 1.403(5)
C12 C18 1.522(7)
C12 C19 1.537(6)
C12 C13 1.573(6)
C13 N14 1.471(5)
C13 H13A 0.9900
C13 H13B 0.9900
N34 C35 1.464(5)
N34 C33 1.486(6)
N34 C44 1.528(6)
C15 N14 1.479(6)
C15 C16 1.539(6)
C15 H15A 0.9900
C15 H15B 0.9900
C16 O17 1.425(5)
C16 C21 1.517(6)
C16 C20 1.536(6)
C18 H18A 0.9800
C18 H18B 0.9800
C18 H18C 0.9800
C19 H19A 0.9800
C19 H19B 0.9800
C19 H19C 0.9800
C20 H20A 0.9800
C20 H20B 0.9800
C20 H20C 0.9800
C21 H21A 0.9800
C21 H21B 0.9800
C21 H21C 0.9800
O22 C23 1.401(5)
C23 C24 1.541(6)
C23 H23A 0.9900
C23 H23B 0.9900
C24 N14 1.507(5)
C24 C25 1.524(6)
C24 C26 1.534(6)
C25 H25A 0.9800
C25 H25B 0.9800
C25 H25C 0.9800
C26 H26A 0.9800
C26 H26B 0.9800
C26 H26C 0.9800
O31 C32 1.415(5)
C32 C39 1.530(6)
C32 C38 1.537(6)
C32 C33 1.554(7)
C33 H33A 0.9900
C33 H33B 0.9900
N94 C93 1.499(5)
N94 C104 1.519(6)
N94 C95 1.543(6)
N94 Sn5 2.417(4)
C35 C36 1.577(6)
C35 H35A 0.9900
C35 H35B 0.9900
C36 O37 1.399(5)
C36 C40 1.526(6)
C36 C41 1.528(7)
C38 H38A 0.9800
C38 H38B 0.9800
C38 H38C 0.9800
C39 H39A 0.9800
C39 H39B 0.9800
C39 H39C 0.9800
C40 H40A 0.9800
C40 H40B 0.9800
C40 H40C 0.9800
C41 H41A 0.9800
C41 H41B 0.9800
C41 H41C 0.9800
O42 C43 1.413(5)
C43 C44 1.530(6)
C43 H43A 0.9900
C43 H43B 0.9900
C44 C46 1.528(6)
C44 C45 1.533(7)
C45 H45A 0.9800
C45 H45B 0.9800
C45 H45C 0.9800
C46 H46A 0.9800
C46 H46B 0.9800
C46 H46C 0.9800
O51 C52 1.418(5)
C52 C59 1.525(6)
C52 C58 1.529(6)
C52 C53 1.560(6)
C53 N54 1.484(5)
C53 H53A 0.9900
C53 H53B 0.9900
N54 C55 1.487(5)
N54 C64 1.526(5)
C55 C56 1.559(6)
C55 H55A 0.9900
C55 H55B 0.9900
C56 O57 1.402(5)
C56 C60 1.517(6)
C56 C61 1.550(6)
C58 H58A 0.9800
C58 H58B 0.9800
C58 H58C 0.9800
C59 H59A 0.9800
C59 H59B 0.9800
C59 H59C 0.9800
C60 H60A 0.9800
C60 H60B 0.9800
C60 H60C 0.9800
C61 H61A 0.9800
C61 H61B 0.9800
C61 H61C 0.9800
O62 C63 1.413(5)
C63 C64 1.524(6)
C63 H63A 0.9900
C63 H63B 0.9900
C64 C66 1.536(6)
C64 C65 1.536(6)
C65 H65A 0.9800
C65 H65B 0.9800
C65 H65C 0.9800
C66 H66A 0.9800
C66 H66B 0.9800
C66 H66C 0.9800
Sn4 O77 1.995(3)
Sn4 O71 1.999(3)
Sn4 O131 2.014(3)
Sn4 O102 2.111(3)
Sn4 O82 2.121(3)
Sn4 N74 2.412(3)
Sn5 O132 2.009(3)
Sn5 O91 2.031(3)
Sn5 O97 2.094(3)
Sn5 O131 2.156(3)
Sn5 O122 2.179(3)
Sn5 O102 2.210(3)
Sn5 Sn6 3.1537(4)
Sn6 O111 1.989(3)
Sn6 O117 1.998(3)
Sn6 O131 2.102(3)
Sn6 O122 2.122(3)
Sn6 O82 2.162(3)
Sn6 O97 2.244(3)
Sn6 N114 2.453(3)
O71 C72 1.421(5)
C72 C78 1.531(6)
C72 C73 1.543(6)
C72 C79 1.545(6)
C73 N74 1.481(5)
C73 H73A 0.9900
C73 H73B 0.9900
N74 C84 1.513(5)
N74 C75 1.518(5)
C75 C76 1.515(6)
C75 H75A 0.9900
C75 H75B 0.9900
C76 O77 1.416(5)
C76 C81 1.530(6)
C76 C80 1.533(6)
C78 H78A 0.9800
C78 H78B 0.9800
C78 H78C 0.9800
C79 H79A 0.9800
C79 H79B 0.9800
C79 H79C 0.9800
C80 H80A 0.9800
C80 H80B 0.9800
C80 H80C 0.9800
C81 H81A 0.9800
C81 H81B 0.9800
C81 H81C 0.9800
O82 C83 1.399(5)
C83 C84 1.539(6)
C83 H83A 0.9900
C83 H83B 0.9900
C84 C85 1.518(6)
C84 C86 1.535(6)
C85 H85A 0.9800
C85 H85B 0.9800
C85 H85C 0.9800
C86 H86A 0.9800
C86 H86B 0.9800
C86 H86C 0.9800
O91 C92 1.405(5)
C92 C98 1.503(6)
C92 C93 1.552(6)
C92 C99 1.554(6)
C93 H93A 0.9900
C93 H93B 0.9900
N114 C115 1.460(5)
N114 C113 1.479(5)
N114 C124 1.507(5)
C95 C96 1.566(6)
C95 H95A 0.9900
C95 H95B 0.9900
C96 O97 1.427(5)
C96 C101 1.525(6)
C96 C100 1.537(6)
C98 H98A 0.9800
C98 H98B 0.9800
C98 H98C 0.9800
C99 H99A 0.9800
C99 H99B 0.9800
C99 H99C 0.9800
C100 H10A 0.9800
C100 H10B 0.9800
C100 H10C 0.9800
C101 H10D 0.9800
C101 H10E 0.9800
C101 H10F 0.9800
O102 C103 1.407(5)
C103 C104 1.569(6)
C103 H10G 0.9900
C103 H10H 0.9900
C104 C105 1.487(6)
C104 C106 1.524(6)
C105 H10I 0.9800
C105 H10J 0.9800
C105 H10K 0.9800
C106 H10L 0.9800
C106 H10M 0.9800
C106 H10N 0.9800
O111 C112 1.400(6)
C112 C118 1.530(6)
C112 C119 1.533(7)
C112 C113 1.586(6)
C113 H11A 0.9900
C113 H11B 0.9900
C115 C116 1.575(6)
C115 H11C 0.9900
C115 H11D 0.9900
C116 O117 1.408(5)
C116 C120 1.521(6)
C116 C121 1.526(6)
C118 H11E 0.9800
C118 H11F 0.9800
C118 H11G 0.9800
C119 H11H 0.9800
C119 H11I 0.9800
C119 H11J 0.9800
C120 H12A 0.9800
C120 H12B 0.9800
C120 H12C 0.9800
C121 H12D 0.9800
C121 H12E 0.9800
C121 H12F 0.9800
O122 C123 1.404(5)
C123 C124 1.513(6)
C123 H12G 0.9900
C123 H12H 0.9900
C124 C125 1.522(6)
C124 C126 1.551(6)
C125 H12I 0.9800
C125 H12J 0.9800
C125 H12K 0.9800
C126 H12L 0.9800
C126 H12M 0.9800
C126 H12N 0.9800
O132 C133 1.404(6)
C133 C134 1.501(7)
C133 C136 1.511(7)
C133 C135 1.528(7)
C134 H13C 0.9800
C134 H13D 0.9800
C134 H13E 0.9800
C135 H13F 0.9800
C135 H13G 0.9800
C135 H13H 0.9800
C136 H13I 0.9800
C136 H13J 0.9800
C136 H13K 0.9800

loop_
_geom_torsion_atom_site_label_1
_geom_torsion_atom_site_label_2
_geom_torsion_atom_site_label_3
_geom_torsion_atom_site_label_4
_geom_torsion
Sn2 O2 C3 C4 179.2(2)
Sn1 O2 C3 C4 56.1(4)
Sn3 O2 C3 C4 -61.1(4)
Sn2 O2 C3 C6 59.2(4)
Sn1 O2 C3 C6 -63.9(4)
Sn3 O2 C3 C6 178.8(2)
Sn2 O2 C3 C5 -60.9(4)
Sn1 O2 C3 C5 176.0(2)
Sn3 O2 C3 C5 58.7(4)
Sn1 O11 C12 C18 -87.3(4)
Sn1 O11 C12 C19 155.8(3)
Sn1 O11 C12 C13 39.8(5)
O11 C12 C13 N14 -32.4(5)
C18 C12 C13 N14 91.1(5)
C19 C12 C13 N14 -148.8(4)
N14 C15 C16 O17 -46.6(5)
N14 C15 C16 C21 77.1(5)
N14 C15 C16 C20 -160.8(4)
C21 C16 O17 Sn1 -86.4(4)
C20 C16 O17 Sn1 155.0(3)
C15 C16 O17 Sn1 40.3(4)
Sn1 O22 C23 C24 37.4(5)
Sn3 O22 C23 C24 -125.6(3)
O22 C23 C24 N14 -44.0(4)
O22 C23 C24 C25 -166.9(4)
O22 C23 C24 C26 75.3(4)
Sn2 O31 C32 C39 -87.6(4)
Sn2 O31 C32 C38 155.3(3)
Sn2 O31 C32 C33 39.6(4)
C35 N34 C33 C32 -84.7(4)
C44 N34 C33 C32 145.0(4)
Sn2 N34 C33 C32 28.9(4)
O31 C32 C33 N34 -46.6(5)
C39 C32 C33 N34 78.5(5)
C38 C32 C33 N34 -162.6(4)
C33 N34 C35 C36 122.9(4)
C44 N34 C35 C36 -110.0(4)
Sn2 N34 C35 C36 13.9(5)
N34 C35 C36 O37 -33.9(5)
N34 C35 C36 C40 -150.8(4)
N34 C35 C36 C41 89.5(5)
C40 C36 O37 Sn2 158.9(3)
C41 C36 O37 Sn2 -82.5(4)
C35 C36 O37 Sn2 43.6(4)
Sn2 O42 C43 C44 34.6(5)
Sn1 O42 C43 C44 -121.3(3)
C35 N34 C44 C46 -80.6(5)
C33 N34 C44 C46 47.4(5)
Sn2 N34 C44 C46 156.9(3)
C35 N34 C44 C43 158.8(4)
C33 N34 C44 C43 -73.1(4)
Sn2 N34 C44 C43 36.4(4)
C35 N34 C44 C45 42.6(5)
C33 N34 C44 C45 170.7(3)
Sn2 N34 C44 C45 -79.8(4)
O42 C43 C44 N34 -44.0(5)
O42 C43 C44 C46 -166.3(4)
O42 C43 C44 C45 76.0(4)
Sn3 O51 C52 C59 -86.7(4)
Sn3 O51 C52 C58 154.9(3)
Sn3 O51 C52 C53 39.7(4)
O51 C52 C53 N54 -46.7(5)
C59 C52 C53 N54 76.8(5)
C58 C52 C53 N54 -162.6(4)
C52 C53 N54 C55 -84.3(4)
C52 C53 N54 C64 145.0(4)
C52 C53 N54 Sn3 29.5(4)
C53 N54 C55 C56 122.7(4)
C64 N54 C55 C56 -109.8(4)
Sn3 N54 C55 C56 13.1(4)
N54 C55 C56 O57 -31.7(5)
N54 C55 C56 C60 93.5(5)
N54 C55 C56 C61 -147.9(4)
C60 C56 O57 Sn3 -88.3(4)
C61 C56 O57 Sn3 155.7(3)
C55 C56 O57 Sn3 39.9(4)
Sn3 O62 C63 C64 29.8(5)
Sn2 O62 C63 C64 -118.0(3)
O62 C63 C64 N54 -43.2(4)
O62 C63 C64 C66 -165.9(3)
O62 C63 C64 C65 76.3(4)
C53 N54 C64 C63 -72.0(4)
C55 N54 C64 C63 159.6(3)
Sn3 N54 C64 C63 37.7(4)
C53 N54 C64 C66 50.1(5)
C55 N54 C64 C66 -78.2(5)
Sn3 N54 C64 C66 159.9(3)
C53 N54 C64 C65 170.5(3)
C55 N54 C64 C65 42.1(5)
Sn3 N54 C64 C65 -79.7(3)
Sn4 O71 C72 C78 -84.5(4)
Sn4 O71 C72 C73 42.8(4)
Sn4 O71 C72 C79 158.9(3)
O71 C72 C73 N74 -34.3(5)
C78 C72 C73 N74 89.0(5)
C79 C72 C73 N74 -150.3(4)
C72 C73 N74 C84 -109.1(4)
C72 C73 N74 C75 122.5(4)
C72 C73 N74 Sn4 12.9(4)
C73 N74 C75 C76 -88.3(4)
C84 N74 C75 C76 140.2(4)
Sn4 N74 C75 C76 23.8(4)
N74 C75 C76 O77 -45.5(5)
N74 C75 C76 C81 78.4(4)
N74 C75 C76 C80 -160.9(4)
C75 C76 O77 Sn4 46.2(4)
C81 C76 O77 Sn4 -79.8(4)
C80 C76 O77 Sn4 162.4(3)
Sn4 O82 C83 C84 35.2(4)
Sn6 O82 C83 C84 -119.0(3)
C73 N74 C84 C85 41.9(5)
C75 N74 C84 C85 170.7(3)
Sn4 N74 C84 C85 -77.9(3)
C73 N74 C84 C86 -80.0(4)
C75 N74 C84 C86 48.8(5)
Sn4 N74 C84 C86 160.2(3)
C73 N74 C84 C83 159.1(3)
C75 N74 C84 C83 -72.2(4)
Sn4 N74 C84 C83 39.2(3)
O82 C83 C84 N74 -47.6(4)
O82 C83 C84 C85 72.2(4)
O82 C83 C84 C86 -169.6(4)
Sn5 O91 C92 C98 -81.5(4)
Sn5 O91 C92 C93 46.0(4)
Sn5 O91 C92 C99 161.3(3)
C104 N94 C93 C92 -113.8(4)
C95 N94 C93 C92 120.1(4)
Sn5 N94 C93 C92 9.2(4)
O91 C92 C93 N94 -32.2(5)
C98 C92 C93 N94 94.0(5)
C99 C92 C93 N94 -147.3(4)
C93 N94 C95 C96 -82.1(5)
C104 N94 C95 C96 149.5(4)
Sn5 N94 C95 C96 32.8(4)
N94 C95 C96 O97 -45.8(5)
N94 C95 C96 C101 77.7(5)
N94 C95 C96 C100 -161.1(4)
C101 C96 O97 Sn5 -90.6(4)
C100 C96 O97 Sn5 150.1(3)
C95 C96 O97 Sn5 35.3(4)
C101 C96 O97 Sn6 70.3(6)
C100 C96 O97 Sn6 -49.0(6)
C95 C96 O97 Sn6 -163.7(3)
Sn4 O102 C103 C104 145.2(3)
Sn5 O102 C103 C104 -1.2(5)
C93 N94 C104 C105 53.3(5)
C95 N94 C104 C105 179.8(4)
Sn5 N94 C104 C105 -68.6(4)
C93 N94 C104 C106 -71.4(5)
C95 N94 C104 C106 55.1(5)
Sn5 N94 C104 C106 166.7(3)
C93 N94 C104 C103 169.9(4)
C95 N94 C104 C103 -63.6(4)
Sn5 N94 C104 C103 48.0(4)
O102 C103 C104 C105 87.6(4)
O102 C103 C104 N94 -31.7(5)
O102 C103 C104 C106 -152.7(4)
Sn6 O111 C112 C118 154.3(3)
Sn6 O111 C112 C119 -87.7(4)
Sn6 O111 C112 C113 33.3(5)
C115 N114 C113 C112 -125.8(4)
C124 N114 C113 C112 104.0(4)
Sn6 N114 C113 C112 -14.4(4)
O111 C112 C113 N114 -7.1(6)
C118 C112 C113 N114 -126.2(4)
C119 C112 C113 N114 114.6(4)
C12 C13 N14 C15 122.9(4)
C12 C13 N14 C24 -109.8(4)
C12 C13 N14 Sn1 14.6(4)
C16 C15 N14 C13 -83.7(4)
C16 C15 N14 C24 145.4(4)
C16 C15 N14 Sn1 28.9(4)
C25 C24 N14 C13 -81.2(5)
C26 C24 N14 C13 40.7(5)
C23 C24 N14 C13 156.1(3)
C25 C24 N14 C15 46.9(5)
C26 C24 N14 C15 168.8(3)
C23 C24 N14 C15 -75.8(4)
C25 C24 N14 Sn1 156.5(3)
C26 C24 N14 Sn1 -81.6(4)
C23 C24 N14 Sn1 33.8(4)
C113 N114 C115 C116 82.5(4)
C124 N114 C115 C116 -145.6(4)
Sn6 N114 C115 C116 -30.3(4)
N114 C115 C116 O117 8.4(5)
N114 C115 C116 C120 -111.7(4)
N114 C115 C116 C121 128.2(4)
C120 C116 O117 Sn6 150.4(3)
C121 C116 O117 Sn6 -90.9(4)
C115 C116 O117 Sn6 28.0(4)
Sn6 O122 C123 C124 -11.8(5)
Sn5 O122 C123 C124 135.8(3)
C115 N114 C124 C123 68.4(4)
C113 N114 C124 C123 -161.1(4)
Sn6 N114 C124 C123 -44.1(4)
C115 N114 C124 C125 -54.6(5)
C113 N114 C124 C125 75.9(5)
Sn6 N114 C124 C125 -167.1(3)
C115 N114 C124 C126 -175.4(4)
C113 N114 C124 C126 -44.8(5)
Sn6 N114 C124 C126 72.2(4)
O122 C123 C124 N114 38.2(5)
O122 C123 C124 C125 162.5(4)
O122 C123 C124 C126 -79.5(4)
Sn5 O132 C133 C134 -64.5(6)
Sn5 O132 C133 C136 58.6(6)
Sn5 O132 C133 C135 178.1(4)

loop_
_platon_squeeze_void_nr
_platon_squeeze_void_average_x
_platon_squeeze_void_average_y
_platon_squeeze_void_average_z
_platon_squeeze_void_volume
_platon_squeeze_void_count_electrons
_platon_squeeze_void_content
1 0.000 0.000 0.500 215 45 ' '
2 0.000 0.500 0.500 12 2 ' '
3 0.500 0.000 1.000 384 103 ' '
